data_2014918
loop_
_publ_author_name
'Portilla, Jaime'
'Quiroga, Jairo'
'Cobo, Justo'
'Nogueras, Manuel'
'Low, John N.'
'Glidewell, Christopher'

_publ_section_title
;
 Two isomeric pairs of dihydrobenzopyrazoloquinazolines:
 centrosymmetric dimers, chains and sheets built from
 C---H&#x00B7;&#x00B7;&#x00B7;N and
 C---H&#x00B7;&#x00B7;&#x00B7;\p(arene) hydrogen bonds and \p--\p
 stacking interactions
;
_journal_issue 6
_journal_name_full 'Acta Crystallographica Section C'
_journal_page_first o398
_journal_page_last o403
_journal_paper_doi 10.1107/S0108270105013260
_journal_volume 61
_journal_year 2005
_chemical_formula_iupac 'C21 H17 N3'
_chemical_formula_moiety 'C21 H17 N3'
_chemical_formula_sum 'C21 H17 N3'
_chemical_formula_weight 311.38
_chemical_name_systematic
;
7-methyl-10-phenyl-5,6-dihydrobenzo[h]pyrazolo[5,1-b]quinazoline
;
_space_group_IT_number 14
_symmetry_cell_setting monoclinic
_symmetry_space_group_name_Hall '-P 2ybc'
_symmetry_space_group_name_H-M 'P 1 21/c 1'
_atom_sites_solution_hydrogens geom
_atom_sites_solution_primary direct
_atom_sites_solution_secondary difmap
_cell_angle_alpha 90.00
_cell_angle_beta 90.9010(12)
_cell_angle_gamma 90.00
_cell_formula_units_Z 4
_cell_length_a 8.10920(10)
_cell_length_b 11.7265(2)
_cell_length_c 16.3486(3)
_cell_measurement_reflns_used 3555
_cell_measurement_temperature 120(2)
_cell_measurement_theta_max 27.48
_cell_measurement_theta_min 3.05
_cell_volume 1554.44(4)
_computing_cell_refinement 'DENZO (Otwinowski & Minor, 1997) and COLLECT'
_computing_data_collection 'COLLECT (Hooft, 1999)'
_computing_data_reduction 'DENZO and COLLECT'
_computing_molecular_graphics 'PLATON (Spek, 2003)'
_computing_publication_material 'SHELXL97 and PRPKAPPA (Ferguson, 1999)'
_computing_structure_refinement 'OSCAIL and SHELXL97 (Sheldrick, 1997)'
_computing_structure_solution 'OSCAIL (McArdle, 2003) and SHELXS97 (Sheldrick, 1997)'
_diffrn_ambient_temperature 120(2)
_diffrn_detector_area_resol_mean 9.091
_diffrn_measured_fraction_theta_full 0.996
_diffrn_measured_fraction_theta_max 0.996
_diffrn_measurement_device_type 'Nonius KappaCCD'
_diffrn_measurement_method '\f and \w scans'
_diffrn_radiation_monochromator graphite
_diffrn_radiation_source 'Bruker-Nonius FR91 rotating anode'
_diffrn_radiation_type 'Mo K\a'
_diffrn_radiation_wavelength 0.71073
_diffrn_reflns_av_R_equivalents 0.0313
_diffrn_reflns_av_sigmaI/netI 0.0214
_diffrn_reflns_limit_h_max 9
_diffrn_reflns_limit_h_min -10
_diffrn_reflns_limit_k_max 15
_diffrn_reflns_limit_k_min -15
_diffrn_reflns_limit_l_max 21
_diffrn_reflns_limit_l_min -21
_diffrn_reflns_number 28824
_diffrn_reflns_theta_full 27.48
_diffrn_reflns_theta_max 27.48
_diffrn_reflns_theta_min 3.05
_diffrn_standards_decay_% nil
_exptl_absorpt_coefficient_mu 0.080
_exptl_absorpt_correction_T_max 0.992
_exptl_absorpt_correction_T_min 0.981
_exptl_absorpt_correction_type multi-scan
_exptl_absorpt_process_details '(SADABS; Sheldrick, 2003)'
_exptl_crystal_colour colourless
_exptl_crystal_density_diffrn 1.331
_exptl_crystal_density_method 'not measured'
_exptl_crystal_description plate
_exptl_crystal_F_000 656
_exptl_crystal_size_max 0.40
_exptl_crystal_size_mid 0.10
_exptl_crystal_size_min 0.10
_refine_diff_density_max 0.249
_refine_diff_density_min -0.323
_refine_ls_extinction_method none
_refine_ls_goodness_of_fit_ref 1.036
_refine_ls_hydrogen_treatment constr
_refine_ls_matrix_type full
_refine_ls_number_parameters 218
_refine_ls_number_reflns 3555
_refine_ls_number_restraints 0
_refine_ls_restrained_S_all 1.036
_refine_ls_R_factor_all 0.0458
_refine_ls_R_factor_gt 0.0387
_refine_ls_shift/su_max 0.000
_refine_ls_shift/su_mean 0.000
_refine_ls_structure_factor_coef Fsqd
_refine_ls_weighting_details 'w=1/[\s^2^(Fo^2^)+(0.0488P)^2^+0.5945P] where P=(Fo^2^+2Fc^2^)/3'
_refine_ls_weighting_scheme calc
_refine_ls_wR_factor_gt 0.0968
_refine_ls_wR_factor_ref 0.1019
_reflns_number_gt 3093
_reflns_number_total 3555
_reflns_threshold_expression I>2\s(I)
_cod_data_source_file sk1841.cif
_cod_data_source_block III
_cod_original_sg_symbol_H-M 'P 21/c'
_cod_database_code 2014918
_cod_database_fobs_code 2014918

loop_
_symmetry_equiv_pos_as_xyz
'x, y, z'
'x, -y+1/2, z+1/2'
'-x, -y, -z'
'-x, y+1/2, -z+1/2'

loop_
_atom_site_label
_atom_site_fract_x
_atom_site_fract_y
_atom_site_fract_z
_atom_site_U_iso_or_equiv
_atom_site_adp_type
_atom_site_calc_flag
_atom_site_refinement_flags
_atom_site_occupancy
_atom_site_disorder_assembly
_atom_site_disorder_group
_atom_site_type_symbol
N1 0.85654(11) 0.58979(8) 0.55831(5) 0.0188(2) Uani d . 1 . . N
N4 0.76088(11) 0.60222(8) 0.34562(6) 0.0189(2) Uani d . 1 . . N
N11A 0.78931(11) 0.55129(8) 0.48679(5) 0.0171(2) Uani d . 1 . . N
C2 0.92082(13) 0.69230(9) 0.53834(7) 0.0183(2) Uani d . 1 . . C
C3 0.89577(13) 0.71948(9) 0.45569(7) 0.0198(2) Uani d . 1 . . C
C3A 0.81234(13) 0.62674(9) 0.42235(7) 0.0182(2) Uani d . 1 . . C
C4A 0.68292(13) 0.50390(9) 0.33459(7) 0.0176(2) Uani d . 1 . . C
C4B 0.63775(13) 0.47265(9) 0.24966(7) 0.0183(2) Uani d . 1 . . C
C5 0.71329(14) 0.52691(10) 0.18390(7) 0.0215(2) Uani d . 1 . . C
C6 0.67266(15) 0.49642(10) 0.10424(7) 0.0248(3) Uani d . 1 . . C
C7 0.55726(15) 0.41084(10) 0.08958(7) 0.0253(3) Uani d . 1 . . C
C8 0.48325(14) 0.35596(10) 0.15466(7) 0.0240(3) Uani d . 1 . . C
C8A 0.52146(13) 0.38610(9) 0.23521(7) 0.0198(2) Uani d . 1 . . C
C9 0.43669(14) 0.33154(10) 0.30641(7) 0.0230(2) Uani d . 1 . . C
C10 0.55098(13) 0.31851(9) 0.38116(7) 0.0209(2) Uani d . 1 . . C
C10A 0.64606(13) 0.42660(9) 0.39980(7) 0.0180(2) Uani d . 1 . . C
C11 0.70445(13) 0.45079(9) 0.47711(7) 0.0179(2) Uani d . 1 . . C
C21 1.00659(12) 0.76117(10) 0.60137(7) 0.0195(2) Uani d . 1 . . C
C22 1.07259(14) 0.86745(10) 0.58141(7) 0.0236(2) Uani d . 1 . . C
C23 1.15208(15) 0.93325(11) 0.64056(8) 0.0287(3) Uani d . 1 . . C
C24 1.16804(15) 0.89386(11) 0.72008(8) 0.0301(3) Uani d . 1 . . C
C25 1.10529(14) 0.78744(11) 0.74041(7) 0.0277(3) Uani d . 1 . . C
C26 1.02496(13) 0.72146(10) 0.68166(7) 0.0227(2) Uani d . 1 . . C
C111 0.68716(15) 0.37708(10) 0.55087(7) 0.0240(2) Uani d . 1 . . C
H3 0.9288 0.7870 0.4283 0.024 Uiso calc R 1 . . H
H5 0.7928 0.5849 0.1939 0.026 Uiso calc R 1 . . H
H6 0.7235 0.5339 0.0597 0.030 Uiso calc R 1 . . H
H7 0.5291 0.3899 0.0350 0.030 Uiso calc R 1 . . H
H8 0.4054 0.2970 0.1441 0.029 Uiso calc R 1 . . H
H9A 0.3955 0.2554 0.2898 0.028 Uiso calc R 1 . . H
H9B 0.3404 0.3786 0.3215 0.028 Uiso calc R 1 . . H
H10A 0.4846 0.2977 0.4292 0.025 Uiso calc R 1 . . H
H10B 0.6298 0.2557 0.3713 0.025 Uiso calc R 1 . . H
H11A 0.5834 0.3950 0.5780 0.036 Uiso calc R 1 . . H
H11B 0.7798 0.3911 0.5888 0.036 Uiso calc R 1 . . H
H11C 0.6870 0.2968 0.5343 0.036 Uiso calc R 1 . . H
H22 1.0630 0.8949 0.5269 0.028 Uiso calc R 1 . . H
H23 1.1957 1.0057 0.6264 0.034 Uiso calc R 1 . . H
H24 1.2216 0.9393 0.7606 0.036 Uiso calc R 1 . . H
H25 1.1175 0.7597 0.7948 0.033 Uiso calc R 1 . . H
H26 0.9822 0.6489 0.6961 0.027 Uiso calc R 1 . . H

loop_
_atom_site_aniso_label
_atom_site_aniso_U_11
_atom_site_aniso_U_22
_atom_site_aniso_U_33
_atom_site_aniso_U_12
_atom_site_aniso_U_13
_atom_site_aniso_U_23
N1 0.0192(4) 0.0210(5) 0.0162(4) 0.0008(3) -0.0007(3) -0.0025(4)
N4 0.0202(4) 0.0185(5) 0.0181(5) -0.0009(3) 0.0000(3) -0.0008(3)
N11A 0.0179(4) 0.0174(4) 0.0159(4) 0.0009(3) 0.0010(3) -0.0002(3)
C2 0.0158(5) 0.0198(5) 0.0194(5) 0.0018(4) 0.0014(4) -0.0022(4)
C3 0.0214(5) 0.0183(5) 0.0198(5) -0.0020(4) -0.0001(4) -0.0006(4)
C3A 0.0183(5) 0.0183(5) 0.0180(5) 0.0008(4) 0.0015(4) 0.0014(4)
C4A 0.0156(5) 0.0175(5) 0.0199(5) 0.0014(4) 0.0014(4) -0.0006(4)
C4B 0.0180(5) 0.0173(5) 0.0197(5) 0.0023(4) -0.0005(4) -0.0018(4)
C5 0.0221(5) 0.0211(5) 0.0214(6) -0.0003(4) 0.0000(4) -0.0012(4)
C6 0.0288(6) 0.0260(6) 0.0196(6) 0.0019(5) 0.0010(4) 0.0000(4)
C7 0.0303(6) 0.0249(6) 0.0205(6) 0.0045(5) -0.0046(4) -0.0052(5)
C8 0.0233(5) 0.0206(6) 0.0277(6) 0.0007(4) -0.0046(4) -0.0051(5)
C8A 0.0181(5) 0.0174(5) 0.0239(6) 0.0022(4) -0.0005(4) -0.0018(4)
C9 0.0205(5) 0.0214(5) 0.0271(6) -0.0040(4) 0.0001(4) -0.0025(5)
C10 0.0217(5) 0.0171(5) 0.0241(6) -0.0025(4) 0.0021(4) 0.0006(4)
C10A 0.0163(5) 0.0168(5) 0.0209(5) 0.0014(4) 0.0024(4) -0.0001(4)
C11 0.0171(5) 0.0163(5) 0.0203(5) 0.0015(4) 0.0028(4) 0.0005(4)
C21 0.0153(5) 0.0224(5) 0.0207(5) 0.0018(4) 0.0007(4) -0.0039(4)
C22 0.0226(5) 0.0237(6) 0.0245(6) 0.0006(4) -0.0009(4) -0.0023(5)
C23 0.0265(6) 0.0240(6) 0.0354(7) -0.0031(5) -0.0031(5) -0.0055(5)
C24 0.0275(6) 0.0334(7) 0.0293(6) -0.0021(5) -0.0048(5) -0.0114(5)
C25 0.0253(6) 0.0370(7) 0.0208(6) 0.0006(5) -0.0018(4) -0.0054(5)
C26 0.0198(5) 0.0271(6) 0.0213(6) -0.0001(4) 0.0015(4) -0.0022(4)
C111 0.0296(6) 0.0217(5) 0.0207(6) -0.0010(4) 0.0022(4) 0.0035(4)

loop_
_atom_type_symbol
_atom_type_description
_atom_type_scat_dispersion_real
_atom_type_scat_dispersion_imag
_atom_type_scat_source
C C 0.0033 0.0016 'International Tables Vol C Tables 4.2.6.8 and 6.1.1.4'
H H 0.0000 0.0000 'International Tables Vol C Tables 4.2.6.8 and 6.1.1.4'
N N 0.0061 0.0033 'International Tables Vol C Tables 4.2.6.8 and 6.1.1.4'

loop_
_geom_angle_atom_site_label_1
_geom_angle_atom_site_label_2
_geom_angle_atom_site_label_3
_geom_angle
_geom_angle_publ_flag
C2 N1 N11A 103.79(9) no
N1 C2 C3 112.63(10) no
N1 C2 C21 119.83(10) no
C3 C2 C21 127.54(10) no
C22 C21 C26 118.74(10) no
C22 C21 C2 120.23(10) no
C26 C21 C2 121.03(10) no
C23 C22 C21 120.57(11) no
C23 C22 H22 119.7 no
C21 C22 H22 119.7 no
C24 C23 C22 120.30(12) no
C24 C23 H23 119.8 no
C22 C23 H23 119.8 no
C23 C24 C25 119.68(11) no
C23 C24 H24 120.2 no
C25 C24 H24 120.2 no
C26 C25 C24 120.31(12) no
C26 C25 H25 119.8 no
C24 C25 H25 119.8 no
C25 C26 C21 120.39(11) no
C25 C26 H26 119.8 no
C21 C26 H26 119.8 no
C3A C3 C2 105.26(10) no
C3A C3 H3 127.4 no
C2 C3 H3 127.4 no
N4 C3A C3 132.47(10) no
N4 C3A N11A 121.77(10) no
C3 C3A N11A 105.75(9) no
C4A N4 C3A 116.90(9) no
N4 C4A C10A 123.56(10) no
N4 C4A C4B 117.03(10) no
C10A C4A C4B 119.38(10) no
C5 C4B C8A 120.07(10) no
C5 C4B C4A 120.31(10) no
C8A C4B C4A 119.60(10) no
C6 C5 C4B 120.30(11) no
C6 C5 H5 119.8 no
C4B C5 H5 119.8 no
C5 C6 C7 119.86(11) no
C5 C6 H6 120.1 no
C7 C6 H6 120.1 no
C8 C7 C6 120.03(11) no
C8 C7 H7 120.0 no
C6 C7 H7 120.0 no
C7 C8 C8A 120.96(11) no
C7 C8 H8 119.5 no
C8A C8 H8 119.5 no
C8 C8A C4B 118.77(10) no
C8 C8A C9 121.74(10) no
C4B C8A C9 119.45(10) no
C8A C9 C10 112.47(9) no
C8A C9 H9A 109.1 no
C10 C9 H9A 109.1 no
C8A C9 H9B 109.1 no
C10 C9 H9B 109.1 no
H9A C9 H9B 107.8 no
C10A C10 C9 112.20(9) no
C10A C10 H10A 109.2 no
C9 C10 H10A 109.2 no
C10A C10 H10B 109.2 no
C9 C10 H10B 109.2 no
H10A C10 H10B 107.9 no
C11 C10A C4A 118.75(10) no
C11 C10A C10 121.76(10) no
C4A C10A C10 119.43(10) no
C10A C11 N11A 116.66(10) no
C10A C11 C111 126.10(10) no
N11A C11 C111 117.23(10) no
N1 N11A C11 125.29(9) no
N1 N11A C3A 112.56(9) no
C11 N11A C3A 122.14(9) no
C11 C111 H11A 109.5 no
C11 C111 H11B 109.5 no
H11A C111 H11B 109.5 no
C11 C111 H11C 109.5 no
H11A C111 H11C 109.5 no
H11B C111 H11C 109.5 no

loop_
_geom_bond_atom_site_label_1
_geom_bond_atom_site_label_2
_geom_bond_site_symmetry_2
_geom_bond_distance
_geom_bond_publ_flag
N1 C2 . 1.3524(14) no
N1 N11A . 1.3595(12) no
C2 C3 . 1.4000(15) no
C2 C21 . 1.4748(15) no
C21 C22 . 1.3970(16) no
C21 C26 . 1.3985(16) no
C22 C23 . 1.3880(17) no
C22 H22 . 0.95 no
C23 C24 . 1.3838(19) no
C23 H23 . 0.95 no
C24 C25 . 1.3900(19) no
C24 H24 . 0.95 no
C25 C26 . 1.3879(16) no
C25 H25 . 0.95 no
C26 H26 . 0.95 no
C3 C3A . 1.3878(15) no
C3 H3 . 0.95 no
C3A N4 . 1.3467(14) no
C3A N11A . 1.3905(14) no
N4 C4A . 1.3259(14) no
C4A C10A . 1.4344(15) no
C4A C4B . 1.4766(15) no
C4B C5 . 1.3987(16) no
C4B C8A . 1.4029(15) no
C5 C6 . 1.3853(16) no
C5 H5 . 0.95 no
C6 C7 . 1.3904(17) no
C6 H6 . 0.95 no
C7 C8 . 1.3879(17) no
C7 H7 . 0.95 no
C8 C8A . 1.3937(16) no
C8 H8 . 0.95 no
C8A C9 . 1.5040(16) no
C9 C10 . 1.5297(16) no
C9 H9A . 0.99 no
C9 H9B . 0.99 no
C10 C10A . 1.5121(15) no
C10 H10A . 0.99 no
C10 H10B . 0.99 no
C10A C11 . 1.3723(15) no
C11 N11A . 1.3726(14) no
C11 C111 . 1.4922(15) no
C111 H11A . 0.98 no
C111 H11B . 0.98 no
C111 H11C . 0.98 no

loop_
_geom_hbond_atom_site_label_D
_geom_hbond_atom_site_label_H
_geom_hbond_atom_site_label_A
_geom_hbond_site_symmetry_A
_geom_hbond_distance_DH
_geom_hbond_distance_HA
_geom_hbond_distance_DA
_geom_hbond_angle_DHA
_geom_hbond_publ_flag
C5 H5 Cg2 2_564 0.95 2.67 3.5129(12) 148 y
C9 H9B N1 3_666 0.99 2.58 3.4003(14) 140 y
C10 H10B Cg2 3_766 0.99 2.55 3.4676(12) 154 y

loop_
_geom_torsion_atom_site_label_1
_geom_torsion_atom_site_label_2
_geom_torsion_atom_site_label_3
_geom_torsion_atom_site_label_4
_geom_torsion
_geom_torsion_publ_flag
N11A N1 C2 C3 -0.03(11) no
N11A N1 C2 C21 -179.71(9) no
N1 C2 C21 C22 -179.65(10) no
C3 C2 C21 C22 0.73(17) no
N1 C2 C21 C26 0.96(15) no
C3 C2 C21 C26 -178.67(10) no
C26 C21 C22 C23 -1.22(17) no
C2 C21 C22 C23 179.37(10) no
C21 C22 C23 C24 0.49(18) no
C22 C23 C24 C25 0.57(19) no
C23 C24 C25 C26 -0.88(18) no
C24 C25 C26 C21 0.14(17) no
C22 C21 C26 C25 0.90(16) no
C2 C21 C26 C25 -179.69(10) no
N1 C2 C3 C3A -0.81(12) no
C21 C2 C3 C3A 178.84(10) no
C2 C3 C3A N4 -177.15(11) no
C2 C3 C3A N11A 1.28(11) no
C3 C3A N4 C4A -179.99(11) no
N11A C3A N4 C4A 1.80(15) no
C3A N4 C4A C10A 2.57(15) no
C3A N4 C4A C4B -175.40(9) no
N4 C4A C4B C5 17.36(15) no
C10A C4A C4B C5 -160.70(10) no
N4 C4A C4B C8A -164.22(10) no
C10A C4A C4B C8A 17.72(15) no
C8A C4B C5 C6 0.65(17) no
C4A C4B C5 C6 179.05(10) no
C4B C5 C6 C7 -0.53(17) no
C5 C6 C7 C8 -0.13(18) no
C6 C7 C8 C8A 0.69(18) no
C7 C8 C8A C4B -0.57(17) no
C7 C8 C8A C9 177.04(10) no
C5 C4B C8A C8 -0.10(16) no
C4A C4B C8A C8 -178.52(10) no
C5 C4B C8A C9 -177.76(10) no
C4A C4B C8A C9 3.82(15) no
C8 C8A C9 C10 145.98(10) no
C4B C8A C9 C10 -36.44(14) no
C8A C9 C10 C10A 47.06(13) no
N4 C4A C10A C11 -4.95(16) no
C4B C4A C10A C11 172.98(9) no
N4 C4A C10A C10 177.76(10) no
C4B C4A C10A C10 -4.31(15) no
C9 C10 C10A C11 154.77(10) no
C9 C10 C10A C4A -28.02(14) no
C4A C10A C11 N11A 2.66(14) no
C10 C10A C11 N11A 179.89(9) no
C4A C10A C11 C111 -176.02(10) no
C10 C10A C11 C111 1.21(17) no
C2 N1 N11A C11 -177.88(9) no
C2 N1 N11A C3A 0.90(11) no
C10A C11 N11A N1 -179.86(9) no
C111 C11 N11A N1 -1.06(15) no
C10A C11 N11A C3A 1.47(15) no
C111 C11 N11A C3A -179.72(9) no
N4 C3A N11A N1 177.22(9) no
C3 C3A N11A N1 -1.41(12) no
N4 C3A N11A C11 -3.96(16) no
C3 C3A N11A C11 177.41(9) no

loop_
_cod_related_entry_id
_cod_related_entry_database
_cod_related_entry_code
1 ChemSpider 21133818
